data_7056561
loop_
_publ_author_name
'Budniak, Adam K.'
'Masny, Micha\/l'
'Prezelj, Kristina'
'Grzeszkiewicz, Miko\/laj'
'Gawraczy\'nski, Jakub'
'Dobrzycki, \/Lukasz'
'Cyra\'nski, Micha\/l K.'
'Ko\'zmi\'nski, Wiktor'
'Mazej, Zoran'
'Fija\/lkowski, Karol J.'
'Grochala, Wojciech'
'Leszczy\'nski, Piotr J.'

_publ_section_title
;
 Reconnaissance of reactivity of an Ag(ii)SO4 one-electron oxidizer
 towards naphthalene derivatives
;
_journal_name_full 'New J. Chem.'
_journal_paper_doi 10.1039/C7NJ02299A
_journal_year 2017
_chemical_formula_sum 'C22 H12 F6'
_chemical_formula_weight 390.32
_space_group_crystal_system monoclinic
_space_group_IT_number 14
_space_group_name_Hall '-P 2ybc'
_space_group_name_H-M_alt 'P 1 21/c 1'
_symmetry_space_group_name_Hall '-P 2ybc'
_symmetry_space_group_name_H-M 'P 1 21/c 1'
_atom_sites_solution_hydrogens geom
_audit_update_record
;
2017-07-27 deposited with the CCDC.
2017-08-15 downloaded from the CCDC.
;
_cell_angle_alpha 90
_cell_angle_beta 90.5433(19)
_cell_angle_gamma 90
_cell_formula_units_Z 4
_cell_length_a 13.6675(11)
_cell_length_b 8.1974(7)
_cell_length_c 14.9831(12)
_cell_measurement_reflns_used 9943
_cell_measurement_temperature 100.(2)
_cell_measurement_theta_max 25.3440
_cell_measurement_theta_min 3.0887
_cell_volume 1678.6(2)
_computing_cell_refinement 'SAINT V8.34A (Bruker AXS Inc., 2013)'
_computing_data_collection 'APEX2 V2013 (Bruker AXS Inc., 2013)'
_computing_data_reduction 'SAINT V8.34A (Bruker AXS Inc., 2013)'
_computing_molecular_graphics 'Diamond 3.2 (Crystal Impact GbR, 2014)'
_computing_publication_material 'APEX2 V2013 (Bruker AXS Inc., 2013)'
_computing_structure_refinement 'SHELXL-2013 (Sheldrick, 2013)'
_computing_structure_solution 'SHELXS-97 (Sheldrick, 2008)'
_diffrn_ambient_temperature 100.(2)
_diffrn_detector_area_resol_mean 10.4167
_diffrn_measured_fraction_theta_full 0.998
_diffrn_measured_fraction_theta_max 0.998
_diffrn_measurement_device_type 'Bruker D8 VENTURE'
_diffrn_measurement_method 'omega scans'
_diffrn_radiation_monochromator TRIUMPH
_diffrn_radiation_type MoK\a
_diffrn_radiation_wavelength 0.71073
_diffrn_reflns_av_R_equivalents 0.0218
_diffrn_reflns_av_unetI/netI 0.0116
_diffrn_reflns_limit_h_max 16
_diffrn_reflns_limit_h_min -16
_diffrn_reflns_limit_k_max 9
_diffrn_reflns_limit_k_min -9
_diffrn_reflns_limit_l_max 17
_diffrn_reflns_limit_l_min -17
_diffrn_reflns_number 23667
_diffrn_reflns_theta_full 25.05
_diffrn_reflns_theta_max 25.05
_diffrn_reflns_theta_min 2.98
_diffrn_source 'fine focus sealed tube'
_exptl_absorpt_coefficient_mu 0.136
_exptl_absorpt_correction_T_max 0.97
_exptl_absorpt_correction_T_min 0.89
_exptl_absorpt_correction_type multi-scan
_exptl_absorpt_process_details 'SADABS V2012/1 (Bruker AXS Inc.)'
_exptl_crystal_colour colourless
_exptl_crystal_density_diffrn 1.544
_exptl_crystal_density_method 'not measured'
_exptl_crystal_description prism
_exptl_crystal_F_000 792
_exptl_crystal_size_max 0.422
_exptl_crystal_size_mid 0.407
_exptl_crystal_size_min 0.214
_refine_diff_density_max 0.228
_refine_diff_density_min -0.220
_refine_ls_extinction_coef 0.0059(8)
_refine_ls_extinction_method SHELXL
_refine_ls_goodness_of_fit_ref 1.075
_refine_ls_hydrogen_treatment constr
_refine_ls_matrix_type full
_refine_ls_number_parameters 254
_refine_ls_number_reflns 2958
_refine_ls_number_restraints 0
_refine_ls_restrained_S_all 1.075
_refine_ls_R_factor_all 0.0357
_refine_ls_R_factor_gt 0.0303
_refine_ls_shift/su_max 0.001
_refine_ls_shift/su_mean 0.000
_refine_ls_structure_factor_coef Fsqd
_refine_ls_weighting_details 'w=1/[\s^2^(Fo^2^)+(0.0348P)^2^+0.7556P] where P=(Fo^2^+2Fc^2^)/3'
_refine_ls_weighting_scheme calc
_refine_ls_wR_factor_gt 0.0746
_refine_ls_wR_factor_ref 0.0788
_reflns_number_gt 2651
_reflns_number_total 2958
_reflns_threshold_expression 'I > 2\s(I)'
_cod_data_source_file c7nj02299a2.cif
_cod_data_source_block 13
_cod_database_code 7056561

loop_
_space_group_symop_operation_xyz
'x, y, z'
'-x, y+1/2, -z+1/2'
'-x, -y, -z'
'x, -y-1/2, z-1/2'

loop_
_atom_site_type_symbol
_atom_site_label
_atom_site_fract_x
_atom_site_fract_y
_atom_site_fract_z
_atom_site_U_iso_or_equiv
_atom_site_adp_type
_atom_site_calc_flag
_atom_site_refinement_flags_adp
_atom_site_refinement_flags_posn
_atom_site_occupancy
C C1 0.27245(9) 0.24479(17) 1.00116(9) 0.0224(3) Uani d . . 1
C C2 0.30018(11) 0.14981(19) 1.07218(9) 0.0286(3) Uani d . . 1
H H2 0.2795 0.0393 1.0745 0.034 Uiso calc U R 1
C C3 0.35864(11) 0.2127(2) 1.14156(10) 0.0314(3) Uani d . . 1
H H3 0.3766 0.1444 1.1903 0.038 Uiso calc U R 1
C C4 0.38994(10) 0.37010(19) 1.13996(9) 0.0270(3) Uani d . . 1
H H4 0.4296 0.4105 1.1874 0.032 Uiso calc U R 1
C C4A 0.36383(9) 0.47463(18) 1.06795(9) 0.0223(3) Uani d . . 1
C C5 0.39498(10) 0.64030(18) 1.06101(9) 0.0253(3) Uani d . . 1
C C6 0.37023(10) 0.73369(18) 0.98862(10) 0.0285(3) Uani d . . 1
H H6 0.393 0.8429 0.9848 0.034 Uiso calc U R 1
C C7 0.31119(11) 0.66883(18) 0.91979(10) 0.0279(3) Uani d . . 1
H H7 0.2942 0.7344 0.8697 0.033 Uiso calc U R 1
C C8 0.27849(10) 0.51260(17) 0.92482(9) 0.0233(3) Uani d . . 1
H H8 0.2377 0.4709 0.8785 0.028 Uiso calc U R 1
C C8A 0.30389(9) 0.41071(17) 0.99765(9) 0.0214(3) Uani d . . 1
C C9 0.45423(10) 0.7157(2) 1.13488(10) 0.0311(4) Uani d . . 1
F F1 0.40570(6) 0.71806(13) 1.21270(6) 0.0436(3) Uani d . . 1
F F2 0.47912(7) 0.87048(12) 1.11814(7) 0.0466(3) Uani d . . 1
F F3 0.53822(6) 0.63684(12) 1.15175(6) 0.0350(2) Uani d . . 1
C C1' 0.21103(10) 0.17370(17) 0.92763(9) 0.0218(3) Uani d . . 1
C C2' 0.25476(10) 0.09346(18) 0.85853(9) 0.0254(3) Uani d . . 1
H H2' 0.3241 0.0852 0.8572 0.031 Uiso calc U R 1
C C3' 0.19861(10) 0.02309(18) 0.78949(9) 0.0266(3) Uani d . . 1
H H3' 0.2304 -0.0338 0.7428 0.032 Uiso calc U R 1
C C4' 0.09930(10) 0.03534(17) 0.78868(9) 0.0230(3) Uani d . . 1
H H4' 0.0625 -0.0129 0.7415 0.028 Uiso calc U R 1
C C4A' 0.05037(10) 0.11984(16) 0.85799(8) 0.0197(3) Uani d . . 1
C C5' -0.05331(10) 0.14163(16) 0.85971(9) 0.0212(3) Uani d . . 1
C C6' -0.09713(10) 0.22318(18) 0.92823(9) 0.0256(3) Uani d . . 1
H H6' -0.1661 0.2373 0.9279 0.031 Uiso calc U R 1
C C7' -0.04064(10) 0.2861(2) 0.99899(9) 0.0297(3) Uani d . . 1
H H7' -0.0718 0.3408 1.0469 0.036 Uiso calc U R 1
C C8' 0.05845(10) 0.26906(18) 0.99945(9) 0.0258(3) Uani d . . 1
H H8' 0.0957 0.3122 1.0478 0.031 Uiso calc U R 1
C C8A' 0.10685(10) 0.18797(17) 0.92897(9) 0.0209(3) Uani d . . 1
C C9' -0.11545(10) 0.07550(18) 0.78547(9) 0.0244(3) Uani d . . 1
F F1' -0.08734(6) 0.12981(11) 0.70489(5) 0.0319(2) Uani d . . 1
F F2' -0.20996(6) 0.11780(11) 0.79258(5) 0.0295(2) Uani d . . 1
F F3' -0.11362(6) -0.08794(10) 0.78088(6) 0.0318(2) Uani d . . 1

loop_
_atom_site_aniso_label
_atom_site_aniso_U_11
_atom_site_aniso_U_22
_atom_site_aniso_U_33
_atom_site_aniso_U_12
_atom_site_aniso_U_13
_atom_site_aniso_U_23
C1 0.0191(6) 0.0266(7) 0.0214(7) 0.0015(6) 0.0024(5) -0.0013(6)
C2 0.0335(8) 0.0281(8) 0.0244(7) -0.0008(6) 0.0008(6) 0.0036(6)
C3 0.0343(8) 0.0384(9) 0.0214(7) 0.0049(7) -0.0035(6) 0.0065(6)
C4 0.0234(7) 0.0387(9) 0.0189(7) 0.0033(6) -0.0028(5) -0.0028(6)
C4A 0.0149(6) 0.0309(8) 0.0212(7) 0.0031(5) 0.0020(5) -0.0039(6)
C5 0.0161(6) 0.0327(8) 0.0273(8) 0.0024(6) 0.0002(5) -0.0068(6)
C6 0.0255(7) 0.0252(7) 0.0348(8) -0.0019(6) 0.0017(6) -0.0035(6)
C7 0.0299(8) 0.0276(8) 0.0261(8) 0.0020(6) -0.0017(6) 0.0009(6)
C8 0.0210(7) 0.0270(8) 0.0219(7) 0.0023(6) -0.0023(5) -0.0021(6)
C8A 0.0157(6) 0.0279(7) 0.0205(7) 0.0025(5) 0.0026(5) -0.0017(6)
C9 0.0199(7) 0.0376(9) 0.0357(8) 0.0012(6) -0.0014(6) -0.0097(7)
F1 0.0263(5) 0.0697(7) 0.0347(5) 0.0002(4) 0.0002(4) -0.0265(5)
F2 0.0403(5) 0.0369(6) 0.0624(7) -0.0070(4) -0.0175(5) -0.0114(5)
F3 0.0178(4) 0.0502(6) 0.0370(5) 0.0027(4) -0.0056(3) -0.0092(4)
C1' 0.0254(7) 0.0195(7) 0.0204(7) -0.0013(6) 0.0002(5) 0.0033(5)
C2' 0.0228(7) 0.0262(8) 0.0273(7) -0.0012(6) 0.0023(6) -0.0005(6)
C3' 0.0297(8) 0.0247(7) 0.0255(7) -0.0002(6) 0.0065(6) -0.0047(6)
C4' 0.0293(7) 0.0199(7) 0.0199(7) -0.0029(6) 0.0007(5) -0.0014(6)
C4A' 0.0245(7) 0.0168(6) 0.0178(6) -0.0009(5) 0.0005(5) 0.0037(5)
C5' 0.0256(7) 0.0202(7) 0.0179(7) -0.0015(5) -0.0003(5) 0.0033(5)
C6' 0.0222(7) 0.0317(8) 0.0229(7) 0.0024(6) 0.0004(5) -0.0002(6)
C7' 0.0284(7) 0.0405(9) 0.0204(7) 0.0040(7) 0.0030(6) -0.0076(6)
C8' 0.0279(7) 0.0304(8) 0.0190(7) 0.0006(6) -0.0023(6) -0.0036(6)
C8A' 0.0251(7) 0.0204(7) 0.0171(7) -0.0003(6) 0.0005(5) 0.0025(5)
C9' 0.0252(7) 0.0263(7) 0.0216(7) -0.0007(6) 0.0003(5) 0.0017(6)
F1' 0.0347(5) 0.0434(5) 0.0174(4) -0.0047(4) -0.0023(3) 0.0025(4)
F2' 0.0234(4) 0.0378(5) 0.0272(4) 0.0005(4) -0.0043(3) 0.0000(4)
F3' 0.0341(5) 0.0244(5) 0.0368(5) -0.0040(4) -0.0037(4) -0.0050(4)

loop_
_atom_type_symbol
_atom_type_description
_atom_type_scat_dispersion_real
_atom_type_scat_dispersion_imag
_atom_type_scat_source
C C 0.0033 0.0016 'International Tables Vol C Tables 4.2.6.8 and 6.1.1.4'
H H 0.0000 0.0000 'International Tables Vol C Tables 4.2.6.8 and 6.1.1.4'
F F 0.0171 0.0103 'International Tables Vol C Tables 4.2.6.8 and 6.1.1.4'

loop_
_geom_angle_atom_site_label_1
_geom_angle_atom_site_label_2
_geom_angle_atom_site_label_3
_geom_angle
C2 C1 C8A 119.29(13)
C2 C1 C1' 119.99(13)
C8A C1 C1' 120.71(12)
C1 C2 C3 121.23(14)
C1 C2 H2 119.4
C3 C2 H2 119.4
C4 C3 C2 120.83(14)
C4 C3 H3 119.6
C2 C3 H3 119.6
C3 C4 C4A 120.60(13)
C3 C4 H4 119.7
C4A C4 H4 119.7
C4 C4A C5 123.80(13)
C4 C4A C8A 118.50(13)
C5 C4A C8A 117.70(13)
C6 C5 C4A 121.25(13)
C6 C5 C9 118.87(14)
C4A C5 C9 119.87(13)
C5 C6 C7 120.36(14)
C5 C6 H6 119.8
C7 C6 H6 119.8
C8 C7 C6 120.13(14)
C8 C7 H7 119.9
C6 C7 H7 119.9
C7 C8 C8A 121.39(13)
C7 C8 H8 119.3
C8A C8 H8 119.3
C8 C8A C1 121.28(12)
C8 C8A C4A 119.15(13)
C1 C8A C4A 119.55(12)
F2 C9 F3 105.90(12)
F2 C9 F1 106.07(12)
F3 C9 F1 105.77(12)
F2 C9 C5 112.90(13)
F3 C9 C5 113.36(12)
F1 C9 C5 112.22(12)
C2' C1' C8A' 119.49(13)
C2' C1' C1 119.86(12)
C8A' C1' C1 120.64(12)
C1' C2' C3' 120.96(13)
C1' C2' H2' 119.5
C3' C2' H2' 119.5
C4' C3' C2' 120.91(13)
C4' C3' H3' 119.5
C2' C3' H3' 119.5
C3' C4' C4A' 120.38(13)
C3' C4' H4' 119.8
C4A' C4' H4' 119.8
C4' C4A' C8A' 118.81(12)
C4' C4A' C5' 123.22(12)
C8A' C4A' C5' 117.96(12)
C6' C5' C4A' 121.06(12)
C6' C5' C9' 119.08(12)
C4A' C5' C9' 119.86(12)
C5' C6' C7' 120.32(13)
C5' C6' H6' 119.8
C7' C6' H6' 119.8
C8' C7' C6' 120.41(13)
C8' C7' H7' 119.8
C6' C7' H7' 119.8
C7' C8' C8A' 121.04(13)
C7' C8' H8' 119.5
C8A' C8' H8' 119.5
C8' C8A' C4A' 119.17(12)
C8' C8A' C1' 121.41(12)
C4A' C8A' C1' 119.42(12)
F3' C9' F2' 106.28(11)
F3' C9' F1' 106.18(11)
F2' C9' F1' 105.59(11)
F3' C9' C5' 112.92(11)
F2' C9' C5' 112.80(11)
F1' C9' C5' 112.48(11)

loop_
_geom_bond_atom_site_label_1
_geom_bond_atom_site_label_2
_geom_bond_distance
C1 C2 1.369(2)
C1 C8A 1.427(2)
C1 C1' 1.4968(19)
C2 C3 1.403(2)
C2 H2 0.95
C3 C4 1.360(2)
C3 H3 0.95
C4 C4A 1.421(2)
C4 H4 0.95
C4A C5 1.427(2)
C4A C8A 1.4280(19)
C5 C6 1.367(2)
C5 C9 1.499(2)
C6 C7 1.408(2)
C6 H6 0.95
C7 C8 1.359(2)
C7 H7 0.95
C8 C8A 1.4147(19)
C8 H8 0.95
C9 F2 1.3380(19)
C9 F3 1.3394(17)
C9 F1 1.3469(18)
C1' C2' 1.369(2)
C1' C8A' 1.4290(19)
C2' C3' 1.406(2)
C2' H2' 0.95
C3' C4' 1.361(2)
C3' H3' 0.95
C4' C4A' 1.4209(19)
C4' H4' 0.95
C4A' C8A' 1.4224(19)
C4A' C5' 1.4286(19)
C5' C6' 1.3679(19)
C5' C9' 1.4949(19)
C6' C7' 1.404(2)
C6' H6' 0.95
C7' C8' 1.361(2)
C7' H7' 0.95
C8' C8A' 1.4171(19)
C8' H8' 0.95
C9' F3' 1.3417(17)
C9' F2' 1.3427(16)
C9' F1' 1.3462(16)

loop_
_geom_hbond_atom_site_label_D
_geom_hbond_atom_site_label_H
_geom_hbond_atom_site_label_A
_geom_hbond_distance_DH
_geom_hbond_distance_HA
_geom_hbond_distance_DA
_geom_hbond_angle_DHA
_geom_hbond_site_symmetry_A
C2 H2 F2' 0.95 2.56 3.2382(17) 128.4 3_557
C3 H3 F3 0.95 2.63 3.4468(17) 144.5 2_647
C7' H7' F1' 0.95 2.39 3.2307(16) 147.1 4_566

loop_
_geom_torsion_atom_site_label_1
_geom_torsion_atom_site_label_2
_geom_torsion_atom_site_label_3
_geom_torsion_atom_site_label_4
_geom_torsion
C8A C1 C2 C3 0.2(2)
C1' C1 C2 C3 179.28(13)
C1 C2 C3 C4 -0.3(2)
C2 C3 C4 C4A 0.2(2)
C3 C4 C4A C5 -179.08(13)
C3 C4 C4A C8A 0.2(2)
C4 C4A C5 C6 177.80(13)
C8A C4A C5 C6 -1.46(19)
C4 C4A C5 C9 -3.5(2)
C8A C4A C5 C9 177.27(12)
C4A C5 C6 C7 1.4(2)
C9 C5 C6 C7 -177.32(13)
C5 C6 C7 C8 -0.1(2)
C6 C7 C8 C8A -1.1(2)
C7 C8 C8A C1 -177.64(13)
C7 C8 C8A C4A 1.1(2)
C2 C1 C8A C8 178.87(13)
C1' C1 C8A C8 -0.24(19)
C2 C1 C8A C4A 0.18(19)
C1' C1 C8A C4A -178.93(12)
C4 C4A C8A C8 -179.06(12)
C5 C4A C8A C8 0.23(18)
C4 C4A C8A C1 -0.35(18)
C5 C4A C8A C1 178.95(12)
C6 C5 C9 F2 -2.21(19)
C4A C5 C9 F2 179.04(12)
C6 C5 C9 F3 -122.64(15)
C4A C5 C9 F3 58.61(18)
C6 C5 C9 F1 117.61(15)
C4A C5 C9 F1 -61.15(17)
C2 C1 C1' C2' -85.88(17)
C8A C1 C1' C2' 93.22(16)
C2 C1 C1' C8A' 93.80(16)
C8A C1 C1' C8A' -87.10(16)
C8A' C1' C2' C3' -0.8(2)
C1 C1' C2' C3' 178.85(13)
C1' C2' C3' C4' 1.2(2)
C2' C3' C4' C4A' 0.0(2)
C3' C4' C4A' C8A' -1.4(2)
C3' C4' C4A' C5' 177.96(13)
C4' C4A' C5' C6' 179.62(13)
C8A' C4A' C5' C6' -1.05(19)
C4' C4A' C5' C9' -0.73(19)
C8A' C4A' C5' C9' 178.60(12)
C4A' C5' C6' C7' -0.6(2)
C9' C5' C6' C7' 179.77(13)
C5' C6' C7' C8' 1.1(2)
C6' C7' C8' C8A' 0.0(2)
C7' C8' C8A' C4A' -1.6(2)
C7' C8' C8A' C1' 178.17(14)
C4' C4A' C8A' C8' -178.51(12)
C5' C4A' C8A' C8' 2.13(19)
C4' C4A' C8A' C1' 1.67(19)
C5' C4A' C8A' C1' -177.69(12)
C2' C1' C8A' C8' 179.60(13)
C1 C1' C8A' C8' -0.1(2)
C2' C1' C8A' C4A' -0.6(2)
C1 C1' C8A' C4A' 179.73(12)
C6' C5' C9' F3' -115.43(14)
C4A' C5' C9' F3' 64.91(16)
C6' C5' C9' F2' 5.10(18)
C4A' C5' C9' F2' -174.56(11)
C6' C5' C9' F1' 124.41(14)
C4A' C5' C9' F1' -55.25(17)
